data_4101175
_journal_name_full 'Journal of the American Chemical Society'
_journal_paper_doi 10.1021/ja0571646
_journal_year 2006
_chemical_formula_sum 'C16 H26 N2 O6 S'
_chemical_formula_weight 374.45
_space_group_IT_number 19
_symmetry_cell_setting orthorhombic
_symmetry_space_group_name_Hall 'P 2ac 2ab'
_symmetry_space_group_name_H-M 'P 21 21 21'
_cell_angle_alpha 90.00
_cell_angle_beta 90.00
_cell_angle_gamma 90.00
_cell_formula_units_Z 8
_cell_length_a 6.5673(13)
_cell_length_b 10.510(2)
_cell_length_c 57.502(12)
_cell_measurement_temperature 296(2)
_cell_volume 3968.9(14)
_diffrn_ambient_temperature 296(2)
_exptl_crystal_density_diffrn 1.253
_cod_depositor_comments
;
The following automatic conversions were performed:
'_symmetry_cell_setting' value 'Orthorhombic' changed to 'orthorhombic'
according to '/home/saulius/struct/CIF-dictionaries/cif_core.dic'
dictionary named 'cif_core.dic' version 2.4.1 from 2010-06-29.

Automatic conversion script
Id: cif_fix_enum 1527 2010-12-29 10:47:43Z saulius 
;
_cod_database_code 4101175

loop_
_symmetry_equiv_pos_as_xyz
'x, y, z'
'-x+1/2, -y, z+1/2'
'-x, y+1/2, -z+1/2'
'x+1/2, -y+1/2, -z'

loop_
_atom_site_label
_atom_site_type_symbol
_atom_site_fract_x
_atom_site_fract_y
_atom_site_fract_z
_atom_site_U_iso_or_equiv
_atom_site_adp_type
_atom_site_occupancy
_atom_site_symmetry_multiplicity
_atom_site_calc_flag
_atom_site_refinement_flags
_atom_site_disorder_assembly
_atom_site_disorder_group
S1A S 0.3287(3) 0.6660(2) 0.75463(4) 0.0398(5) Uani 1 1 d . . .
O1A O 0.5442(8) 0.6905(6) 0.75570(12) 0.0566(17) Uani 1 1 d . . .
O2A O 0.2571(10) 0.5374(5) 0.75508(11) 0.0524(16) Uani 1 1 d . . .
O3A O 0.1761(14) 0.8535(9) 0.84819(15) 0.092(3) Uani 1 1 d . . .
O4A O -0.1614(17) 0.8152(12) 0.84716(18) 0.123(4) Uani 1 1 d . . .
O5A O 0.0805(10) 0.6300(6) 0.81131(10) 0.0553(17) Uani 1 1 d . . .
O6A O -0.0217(10) 0.3764(7) 0.82916(12) 0.063(2) Uani 1 1 d . . .
N1A N 0.2256(11) 0.7365(7) 0.77812(12) 0.0421(18) Uani 1 1 d . . .
N2A N 0.2971(12) 0.4061(8) 0.84500(13) 0.055(2) Uani 1 1 d . . .
H2AB H 0.2796 0.3556 0.8566 0.066 Uiso 1 1 calc R . .
C1A C 0.3132(14) 0.8487(8) 0.78722(16) 0.047(2) Uani 1 1 d . . .
H1AB H 0.4385 0.8748 0.7814 0.056 Uiso 1 1 calc R . .
C2A C 0.2260(16) 0.9187(10) 0.80362(18) 0.058(3) Uani 1 1 d . . .
H2AC H 0.2982 0.9860 0.8101 0.070 Uiso 1 1 calc R . .
C3A C 0.0126(16) 0.8919(11) 0.81201(18) 0.066(3) Uani 1 1 d . . .
H3AA H -0.0599 0.9732 0.8109 0.080 Uiso 1 1 calc R . .
C4A C -0.0954(14) 0.8028(9) 0.79515(18) 0.058(3) Uani 1 1 d . . .
H4AA H -0.1288 0.8486 0.7810 0.070 Uiso 1 1 calc R . .
H4AB H -0.2216 0.7732 0.8021 0.070 Uiso 1 1 calc R . .
C5A C 0.0407(13) 0.6876(9) 0.78920(16) 0.049(2) Uani 1 1 d . . .
H5AA H -0.0307 0.6283 0.7789 0.058 Uiso 1 1 calc R . .
C6A C 0.2252(13) 0.5269(8) 0.81168(16) 0.043(2) Uani 1 1 d . . .
H6AA H 0.2374 0.4879 0.7963 0.052 Uiso 1 1 calc R . .
C7A C 0.4367(15) 0.5672(9) 0.82102(16) 0.053(3) Uani 1 1 d . . .
H7AA H 0.4323 0.6536 0.8269 0.063 Uiso 1 1 calc R . .
H7AB H 0.5381 0.5627 0.8088 0.063 Uiso 1 1 calc R . .
C8A C 0.4871(18) 0.4737(12) 0.8405(2) 0.085(4) Uani 1 1 d . . .
H8AA H 0.5929 0.4150 0.8357 0.102 Uiso 1 1 calc R . .
H8AB H 0.5325 0.5185 0.8543 0.102 Uiso 1 1 calc R . .
C9A C 0.1543(15) 0.4304(9) 0.82936(15) 0.046(2) Uani 1 1 d . . .
C10A C 0.2274(13) 0.7426(9) 0.72840(15) 0.042(2) Uani 1 1 d . . .
C11A C -0.0009(14) 0.7145(10) 0.72671(18) 0.057(3) Uani 1 1 d . . .
H11A H -0.0503 0.7404 0.7117 0.068 Uiso 1 1 calc R . .
H11B H -0.0719 0.7605 0.7386 0.068 Uiso 1 1 calc R . .
H11C H -0.0235 0.6249 0.7287 0.068 Uiso 1 1 calc R . .
C12A C 0.2700(15) 0.8842(8) 0.72926(17) 0.051(2) Uani 1 1 d . . .
H12A H 0.2347 0.9220 0.7146 0.061 Uiso 1 1 calc R . .
H12B H 0.4119 0.8980 0.7323 0.061 Uiso 1 1 calc R . .
H12C H 0.1902 0.9224 0.7414 0.061 Uiso 1 1 calc R . .
C13A C 0.3458(16) 0.6836(9) 0.70781(16) 0.058(3) Uani 1 1 d . . .
H13A H 0.3024 0.7226 0.6936 0.070 Uiso 1 1 calc R . .
H13B H 0.3196 0.5938 0.7072 0.070 Uiso 1 1 calc R . .
H13C H 0.4890 0.6978 0.7099 0.070 Uiso 1 1 calc R . .
C14A C -0.004(2) 0.8526(13) 0.8373(2) 0.086(4) Uani 1 1 d . . .
C15A C 0.180(3) 0.810(2) 0.8728(2) 0.147(8) Uani 1 1 d . . .
H15A H 0.1235 0.8759 0.8826 0.176 Uiso 1 1 calc R . .
H15B H 0.0952 0.7349 0.8743 0.176 Uiso 1 1 calc R . .
C16A C 0.364(3) 0.783(2) 0.8800(3) 0.176(10) Uani 1 1 d . . .
H16A H 0.3582 0.7116 0.8904 0.211 Uiso 1 1 calc R . .
H16B H 0.4199 0.8551 0.8879 0.211 Uiso 1 1 calc R . .
H16C H 0.4480 0.7619 0.8669 0.211 Uiso 1 1 calc R . .
S1B S 0.1350(4) -0.1002(3) 0.95542(4) 0.0525(6) Uani 1 1 d . . .
O1B O 0.0004(10) -0.1539(7) 0.97260(13) 0.074(2) Uani 1 1 d . . .
O2B O 0.1135(12) -0.1336(7) 0.93095(11) 0.066(2) Uani 1 1 d . . .
O3B O -0.013(2) 0.4771(9) 0.9347(2) 0.129(4) Uani 1 1 d . . .
O4B O -0.252(2) 0.4008(14) 0.9588(2) 0.144(5) Uani 1 1 d . . .
O5B O -0.0500(10) 0.1656(7) 0.92563(10) 0.0578(18) Uani 1 1 d . . .
O6B O 0.1990(11) 0.2271(8) 0.88326(13) 0.076(2) Uani 1 1 d . . .
N1B N 0.1056(13) 0.0541(8) 0.95653(13) 0.061(2) Uani 1 1 d . . .
N2B N -0.1142(13) 0.2019(8) 0.86638(13) 0.064(3) Uani 1 1 d . . .
H2BB H -0.0843 0.2413 0.8537 0.077 Uiso 1 1 calc R . .
C1B C 0.041(2) 0.1104(14) 0.9775(2) 0.085(4) Uani 1 1 d . . .
H1BB H 0.0037 0.0577 0.9898 0.102 Uiso 1 1 calc R . .
C2B C 0.032(3) 0.2379(16) 0.9806(2) 0.109(5) Uani 1 1 d . . .
H2BC H -0.0198 0.2682 0.9946 0.131 Uiso 1 1 calc R . .
C3B C 0.100(2) 0.3328(13) 0.96292(19) 0.084(4) Uani 1 1 d . . .
H3BA H 0.1855 0.3959 0.9708 0.100 Uiso 1 1 calc R . .
C4B C 0.2368(17) 0.2603(11) 0.94453(19) 0.070(3) Uani 1 1 d . . .
H4BA H 0.2590 0.3148 0.9312 0.084 Uiso 1 1 calc R . .
H4BB H 0.3683 0.2416 0.9514 0.084 Uiso 1 1 calc R . .
C5B C 0.1402(16) 0.1400(9) 0.93682(15) 0.055(3) Uani 1 1 d . . .
H5BA H 0.2308 0.0979 0.9257 0.066 Uiso 1 1 calc R . .
C6B C -0.0789(15) 0.1131(11) 0.90308(15) 0.057(3) Uani 1 1 d . . .
H6BA H -0.0350 0.0240 0.9027 0.069 Uiso 1 1 calc R . .
C7B C -0.3117(17) 0.1244(12) 0.89684(17) 0.071(3) Uani 1 1 d . . .
H7BA H -0.3840 0.0470 0.9009 0.086 Uiso 1 1 calc R . .
H7BB H -0.3739 0.1955 0.9049 0.086 Uiso 1 1 calc R . .
C8B C -0.3136(16) 0.1460(12) 0.87041(19) 0.075(3) Uani 1 1 d . . .
H8BA H -0.3291 0.0665 0.8620 0.090 Uiso 1 1 calc R . .
H8BB H -0.4218 0.2038 0.8659 0.090 Uiso 1 1 calc R . .
C9B C 0.0213(15) 0.1876(10) 0.88397(15) 0.051(2) Uani 1 1 d . . .
C10B C 0.3940(15) -0.1386(10) 0.96454(17) 0.060(3) Uani 1 1 d . . .
C11B C 0.5349(17) -0.0772(15) 0.9467(2) 0.107(5) Uani 1 1 d . . .
H11D H 0.6661 -0.1173 0.9473 0.128 Uiso 1 1 calc R . .
H11E H 0.5490 0.0118 0.9501 0.128 Uiso 1 1 calc R . .
H11F H 0.4783 -0.0875 0.9314 0.128 Uiso 1 1 calc R . .
C12B C 0.409(2) -0.2856(12) 0.9641(2) 0.099(5) Uani 1 1 d . . .
H12D H 0.5489 -0.3108 0.9651 0.119 Uiso 1 1 calc R . .
H12E H 0.3517 -0.3169 0.9498 0.119 Uiso 1 1 calc R . .
H12F H 0.3345 -0.3202 0.9770 0.119 Uiso 1 1 calc R . .
C13B C 0.431(2) -0.0918(14) 0.9891(2) 0.101(5) Uani 1 1 d . . .
H13D H 0.5721 -0.1035 0.9930 0.122 Uiso 1 1 calc R . .
H13E H 0.3479 -0.1393 0.9997 0.122 Uiso 1 1 calc R . .
H13F H 0.3972 -0.0032 0.9901 0.122 Uiso 1 1 calc R . .
C14B C -0.073(3) 0.4003(16) 0.9523(3) 0.103(5) Uani 1 1 d . . .
C15B C -0.171(4) 0.5603(18) 0.9235(4) 0.169(10) Uani 1 1 d . . .
H15C H -0.2958 0.5570 0.9324 0.202 Uiso 1 1 calc R . .
H15D H -0.1234 0.6477 0.9232 0.202 Uiso 1 1 calc R . .
C16B C -0.205(5) 0.522(3) 0.9022(5) 0.267(19) Uani 1 1 d . . .
H16D H -0.3328 0.5555 0.8969 0.321 Uiso 1 1 calc R . .
H16E H -0.2108 0.4303 0.9019 0.321 Uiso 1 1 calc R . .
H16F H -0.0978 0.5504 0.8922 0.321 Uiso 1 1 calc R . .

loop_
_atom_site_aniso_label
_atom_site_aniso_U_11
_atom_site_aniso_U_22
_atom_site_aniso_U_33
_atom_site_aniso_U_23
_atom_site_aniso_U_13
_atom_site_aniso_U_12
S1A 0.0336(11) 0.0345(11) 0.0513(13) 0.0067(10) -0.0008(10) 0.0015(10)
O1A 0.028(3) 0.064(4) 0.078(4) 0.006(4) 0.005(3) 0.011(3)
O2A 0.059(4) 0.038(3) 0.060(4) 0.003(3) -0.009(3) -0.001(3)
O3A 0.076(6) 0.111(7) 0.091(6) -0.004(5) 0.013(5) 0.031(6)
O4A 0.090(7) 0.165(10) 0.114(7) 0.010(7) 0.037(7) 0.023(8)
O5A 0.055(4) 0.050(4) 0.061(4) 0.016(3) 0.015(3) 0.010(3)
O6A 0.053(5) 0.063(5) 0.073(5) 0.031(4) -0.005(3) -0.013(4)
N1A 0.034(4) 0.037(4) 0.055(5) 0.005(3) -0.003(3) -0.014(3)
N2A 0.046(5) 0.067(5) 0.051(5) 0.018(4) -0.013(4) -0.003(4)
C1A 0.036(5) 0.037(5) 0.067(6) 0.010(5) -0.009(5) -0.002(4)
C2A 0.059(7) 0.045(6) 0.070(7) -0.007(5) -0.011(5) -0.004(5)
C3A 0.056(7) 0.062(7) 0.080(7) 0.008(6) 0.000(6) 0.026(6)
C4A 0.033(5) 0.059(6) 0.081(7) 0.010(5) 0.008(5) -0.001(5)
C5A 0.036(5) 0.049(6) 0.061(6) 0.018(5) 0.002(4) -0.002(5)
C6A 0.043(5) 0.036(5) 0.050(5) 0.003(4) -0.002(4) -0.001(4)
C7A 0.048(6) 0.055(6) 0.055(6) 0.008(5) 0.001(5) -0.004(5)
C8A 0.056(7) 0.086(9) 0.113(10) 0.030(8) -0.013(7) -0.025(7)
C9A 0.040(5) 0.054(6) 0.043(5) 0.007(4) 0.004(5) -0.003(5)
C10A 0.028(5) 0.054(6) 0.044(5) -0.001(4) 0.007(4) -0.012(4)
C11A 0.040(6) 0.058(6) 0.071(7) -0.002(5) -0.008(5) -0.007(5)
C12A 0.063(6) 0.021(4) 0.069(6) 0.009(4) -0.001(5) 0.003(4)
C13A 0.062(6) 0.046(6) 0.067(6) 0.008(5) 0.003(5) -0.009(5)
C14A 0.082(10) 0.089(10) 0.085(9) 0.022(7) 0.024(8) 0.042(8)
C15A 0.146(16) 0.24(2) 0.049(8) 0.021(11) 0.005(10) 0.084(17)
C16A 0.154(18) 0.31(3) 0.059(9) -0.003(13) 0.005(11) 0.07(2)
S1B 0.0370(13) 0.0666(16) 0.0539(14) 0.0209(13) -0.0028(11) 0.0010(13)
O1B 0.055(5) 0.074(5) 0.094(6) 0.042(4) 0.010(4) -0.005(4)
O2B 0.074(5) 0.068(5) 0.056(4) 0.011(3) -0.013(4) 0.004(4)
O3B 0.180(12) 0.083(7) 0.126(8) 0.035(6) 0.010(8) 0.047(7)
O4B 0.133(10) 0.171(12) 0.127(9) 0.018(9) 0.014(8) 0.077(10)
O5B 0.048(4) 0.080(5) 0.046(4) 0.019(3) -0.005(3) 0.016(4)
O6B 0.041(5) 0.112(6) 0.075(5) 0.047(4) -0.017(4) -0.019(4)
N1B 0.068(6) 0.067(5) 0.047(4) 0.018(4) 0.008(5) 0.014(5)
N2B 0.056(5) 0.088(7) 0.048(5) 0.034(4) 0.010(4) -0.011(5)
C1B 0.098(10) 0.092(10) 0.066(7) 0.000(7) 0.030(7) 0.011(9)
C2B 0.138(15) 0.122(13) 0.068(8) -0.025(9) 0.026(9) 0.018(11)
C3B 0.108(11) 0.086(9) 0.056(7) -0.013(6) -0.019(7) -0.007(9)
C4B 0.063(7) 0.079(8) 0.067(7) 0.019(6) -0.002(6) 0.003(6)
C5B 0.063(7) 0.050(6) 0.051(5) 0.006(4) 0.023(5) -0.005(5)
C6B 0.056(6) 0.080(7) 0.037(5) 0.032(5) -0.003(4) 0.004(6)
C7B 0.062(7) 0.090(8) 0.063(7) 0.020(6) -0.014(6) -0.022(7)
C8B 0.049(6) 0.086(8) 0.090(8) 0.033(7) 0.003(6) -0.017(6)
C9B 0.047(6) 0.063(6) 0.043(5) 0.015(5) -0.003(5) 0.007(5)
C10B 0.050(6) 0.068(7) 0.062(6) 0.032(5) -0.002(5) -0.001(5)
C11B 0.041(6) 0.166(15) 0.115(11) 0.070(10) 0.002(7) 0.017(8)
C12B 0.101(11) 0.104(11) 0.092(9) 0.032(8) -0.002(8) 0.021(9)
C13B 0.101(10) 0.107(11) 0.097(10) 0.026(8) -0.053(8) -0.014(9)
C14B 0.128(13) 0.106(12) 0.074(9) -0.020(9) -0.032(10) 0.017(12)
C15B 0.22(2) 0.115(14) 0.168(18) -0.026(13) -0.080(19) 0.086(16)
C16B 0.31(4) 0.21(3) 0.28(3) -0.05(2) -0.16(3) 0.15(3)

loop_
_geom_bond_atom_site_label_1
_geom_bond_atom_site_label_2
_geom_bond_distance
_geom_bond_site_symmetry_2
_geom_bond_publ_flag
S1A O2A 1.431(6) . ?
S1A O1A 1.440(6) . ?
S1A N1A 1.682(8) . ?
S1A C10A 1.835(9) . ?
O3A C14A 1.338(16) . ?
O3A C15A 1.487(15) . ?
O4A C14A 1.240(16) . ?
O5A C5A 1.432(10) . ?
O5A C6A 1.442(10) . ?
O6A C9A 1.288(11) . ?
N1A C1A 1.412(11) . ?
N1A C5A 1.465(11) . ?
N2A C9A 1.324(11) . ?
N2A C8A 1.459(13) . ?
C1A C2A 1.326(13) . ?
C2A C3A 1.509(15) . ?
C3A C4A 1.523(15) . ?
C3A C14A 1.519(15) . ?
C4A C5A 1.544(13) . ?
C6A C9A 1.509(12) . ?
C6A C7A 1.548(12) . ?
C7A C8A 1.526(14) . ?
C10A C12A 1.516(12) . ?
C10A C13A 1.546(13) . ?
C10A C11A 1.531(12) . ?
C15A C16A 1.30(2) . ?
S1B O1B 1.441(7) . ?
S1B O2B 1.457(7) . ?
S1B N1B 1.634(9) . ?
S1B C10B 1.825(10) . ?
O3B C14B 1.354(19) . ?
O3B C15B 1.50(2) . ?
O4B C14B 1.238(19) . ?
O5B C6B 1.422(11) . ?
O5B C5B 1.430(12) . ?
O6B C9B 1.239(12) . ?
N1B C1B 1.409(13) . ?
N1B C5B 1.467(11) . ?
N2B C9B 1.355(12) . ?
N2B C8B 1.454(14) . ?
C1B C2B 1.353(18) . ?
C2B C3B 1.494(19) . ?
C3B C14B 1.47(2) . ?
C3B C4B 1.584(16) . ?
C4B C5B 1.482(15) . ?
C6B C9B 1.501(13) . ?
C6B C7B 1.575(15) . ?
C7B C8B 1.537(14) . ?
C10B C13B 1.512(15) . ?
C10B C11B 1.525(14) . ?
C10B C12B 1.549(16) . ?
C15B C16B 1.31(3) . ?

loop_
_cod_related_entry_id
_cod_related_entry_database
_cod_related_entry_code
1 ChemSpider 30659993
